data_7011420
loop_
_publ_author_name
'Yeh, Chen-Yu'
'Chou, Chung-Hsien'
'Pan, Kun-Chih'
'Wang, Chih-Chieh'
'Lee, Gene-Hsiang'
'Su, Y. Oliver'
'Peng, Shie-Ming'

_publ_section_title
;
 Linear pentacobalt complexes: synthesis, structures, and physical
 properties of neutral and one-electron oxidation compounds
;
_journal_issue 13
_journal_name_full 'Journal of the Chemical Society, Dalton Transactions'
_journal_page_first 2670
_journal_paper_doi 10.1039/b111462j
_journal_year 2002
_chemical_formula_sum 'C63 H50 Cl9 Co5 N20 O4'
_chemical_formula_weight 1764.93
_chemical_name_systematic
; 
? 
;
_space_group_IT_number 7
_symmetry_cell_setting monoclinic
_symmetry_space_group_name_Hall 'P -2yac'
_symmetry_space_group_name_H-M 'P 1 n 1'
_atom_sites_solution_hydrogens geom
_atom_sites_solution_primary direct
_atom_sites_solution_secondary difmap
_audit_creation_method SHELXL-97
_cell_angle_alpha 90.00
_cell_angle_beta 92.3899(14)
_cell_angle_gamma 90.00
_cell_formula_units_Z 4
_cell_length_a 15.6128(2)
_cell_length_b 27.9023(5)
_cell_length_c 15.8641(3)
_cell_measurement_reflns_used all
_cell_measurement_temperature 150(1)
_cell_measurement_theta_max 27.50
_cell_measurement_theta_min 1.46
_cell_volume 6904.9(2)
_computing_cell_refinement DENZO-SMN
_computing_data_collection 'NONIUS COLLECT'
_computing_data_reduction DENZO-SMN
_computing_molecular_graphics SHELXTL
_computing_publication_material SHELXTL
_computing_structure_refinement 'SHELXL-97 (Sheldrick, 1997)'
_computing_structure_solution 'SHELXS-97 (Sheldrick, 1990)'
_diffrn_ambient_temperature 150(1)
_diffrn_measured_fraction_theta_full 0.952
_diffrn_measured_fraction_theta_max 0.952
_diffrn_measurement_device_type 'NONIUS KappaCCD'
_diffrn_measurement_method 'phi and omega scans'
_diffrn_radiation_monochromator graphite
_diffrn_radiation_source 'fine-focus sealed tube'
_diffrn_radiation_type MoK\a
_diffrn_radiation_wavelength 0.71073
_diffrn_reflns_av_R_equivalents 0.0592
_diffrn_reflns_av_sigmaI/netI 0.0844
_diffrn_reflns_limit_h_max 20
_diffrn_reflns_limit_h_min -20
_diffrn_reflns_limit_k_max 36
_diffrn_reflns_limit_k_min -36
_diffrn_reflns_limit_l_max 20
_diffrn_reflns_limit_l_min -20
_diffrn_reflns_number 44517
_diffrn_reflns_theta_full 27.50
_diffrn_reflns_theta_max 27.50
_diffrn_reflns_theta_min 1.46
_diffrn_standards_decay_% 0
_exptl_absorpt_coefficient_mu 1.589
_exptl_absorpt_correction_T_max 0.978
_exptl_absorpt_correction_T_min 0.779
_exptl_absorpt_correction_type multi-scan
_exptl_crystal_colour 'dark blue'
_exptl_crystal_density_diffrn 1.698
_exptl_crystal_density_meas ?
_exptl_crystal_density_method 'not measured'
_exptl_crystal_description plate
_exptl_crystal_F_000 3552
_exptl_crystal_size_max 0.40
_exptl_crystal_size_mid 0.27
_exptl_crystal_size_min 0.02
_refine_diff_density_max 1.470
_refine_diff_density_min -1.158
_refine_diff_density_rms 0.298
_refine_ls_abs_structure_details 'Flack H D (1983), Acta Cryst. A39, 876-881'
_refine_ls_abs_structure_Flack 0.433(16)
_refine_ls_extinction_coef 0.0070(3)
_refine_ls_extinction_expression Fc^*^=kFc[1+0.001xFc^2^\l^3^/sin(2\q)]^-1/4^
_refine_ls_extinction_method SHELXL
_refine_ls_goodness_of_fit_ref 1.122
_refine_ls_hydrogen_treatment mixed
_refine_ls_matrix_type fullcycle
_refine_ls_number_parameters 1793
_refine_ls_number_reflns 26581
_refine_ls_number_restraints 21
_refine_ls_restrained_S_all 1.123
_refine_ls_R_factor_all 0.1170
_refine_ls_R_factor_gt 0.0786
_refine_ls_shift/su_max 0.039
_refine_ls_shift/su_mean 0.002
_refine_ls_structure_factor_coef Fsqd
_refine_ls_weighting_details 'calc w=1/[\s^2^(Fo^2^)+(0.1264P)^2^+6.8335P] where P=(Fo^2^+2Fc^2^)/3'
_refine_ls_weighting_scheme calc
_refine_ls_wR_factor_gt 0.1921
_refine_ls_wR_factor_ref 0.2241
_reflns_number_gt 19223
_reflns_number_total 26581
_reflns_threshold_expression >2sigma(I)
_cod_data_source_file b111462j.txt
_cod_data_source_block '[Co5(tpda)4Cl2](ClO4)'
_cod_depositor_comments
;
The following automatic conversions were performed:
'_symmetry_cell_setting' value 'Monoclinic' changed to 'monoclinic'
according to '/home/saulius/struct/CIF-dictionaries/cif_core.dic'
dictionary named 'cif_core.dic' version 2.4.1 from 2010-06-29.

Automatic conversion script
Id: cif_fix_enum 1527 2010-12-29 10:47:43Z saulius 

The following automatic conversions were performed:

'_exptl_crystal_density_meas' value 'not_measured' was changed to '?'
- the value is perceived as not measured.

Automatic conversion script
Id: cif_fix_values 3008 2015-01-20 13:52:24Z robertas 
;
_cod_original_sg_symbol_H-M Pn
_cod_database_code 7011420

loop_
_symmetry_equiv_pos_as_xyz
'x, y, z'
'x+1/2, -y, z+1/2'

loop_
_atom_site_label
_atom_site_type_symbol
_atom_site_fract_x
_atom_site_fract_y
_atom_site_fract_z
_atom_site_U_iso_or_equiv
_atom_site_adp_type
_atom_site_occupancy
_atom_site_symmetry_multiplicity
_atom_site_calc_flag
_atom_site_refinement_flags
_atom_site_disorder_assembly
_atom_site_disorder_group
Co1 Co 0.50563(7) 0.31400(4) 1.01105(8) 0.0288(3) Uani 1 1 d . . .
Co2 Co 0.52618(7) 0.39209(4) 0.97016(7) 0.0241(2) Uani 1 1 d . . .
Co3 Co 0.54852(6) 0.46843(4) 0.93193(7) 0.0233(2) Uani 1 1 d . . .
Co4 Co 0.57066(7) 0.54502(4) 0.89563(7) 0.0254(2) Uani 1 1 d . . .
Co5 Co 0.59142(7) 0.62382(5) 0.86297(7) 0.0290(3) Uani 1 1 d . . .
Cl1 Cl 0.48506(16) 0.23159(9) 1.05233(16) 0.0427(6) Uani 1 1 d . . .
Cl2 Cl 0.61052(16) 0.70691(9) 0.82716(17) 0.0427(6) Uani 1 1 d . . .
N1 N 0.6259(5) 0.3044(3) 0.9788(5) 0.0311(17) Uani 1 1 d . . .
N2 N 0.6154(4) 0.3741(3) 0.8983(5) 0.0297(16) Uani 1 1 d . . .
N3 N 0.6065(4) 0.4482(3) 0.8334(4) 0.0268(16) Uani 1 1 d . . .
N4 N 0.5879(4) 0.5257(3) 0.7826(5) 0.0289(16) Uani 1 1 d . . .
N5 N 0.5558(4) 0.6040(3) 0.7459(5) 0.0342(18) Uani 1 1 d . . .
N6 N 0.3877(4) 0.3352(3) 1.0374(4) 0.0288(16) Uani 1 1 d . . .
N7 N 0.4350(4) 0.4126(2) 1.0383(4) 0.0243(15) Uani 1 1 d . . .
N8 N 0.4891(4) 0.4894(3) 1.0305(4) 0.0234(15) Uani 1 1 d . . .
N9 N 0.5537(4) 0.5622(3) 1.0102(4) 0.0264(16) Uani 1 1 d . . .
N10 N 0.6259(5) 0.6335(3) 0.9830(4) 0.0306(17) Uani 1 1 d . . .
N11 N 0.4653(4) 0.3030(3) 0.8928(5) 0.0330(17) Uani 1 1 d . . .
N12 N 0.4438(4) 0.3855(3) 0.8784(5) 0.0282(16) Uani 1 1 d . . .
N13 N 0.4403(4) 0.4680(3) 0.8692(4) 0.0264(16) Uani 1 1 d . . .
N14 N 0.4511(4) 0.5508(3) 0.8709(4) 0.0235(15) Uani 1 1 d . . .
N15 N 0.4688(4) 0.6318(3) 0.8923(5) 0.0302(17) Uani 1 1 d . . .
N16 N 0.5474(4) 0.3353(3) 1.1258(4) 0.0281(16) Uani 1 1 d . . .
N17 N 0.6061(4) 0.4006(2) 1.0606(5) 0.0257(16) Uani 1 1 d . . .
N18 N 0.6554(4) 0.4699(3) 0.9955(5) 0.0272(16) Uani 1 1 d . . .
N19 N 0.6893(4) 0.5371(3) 0.9218(5) 0.0278(16) Uani 1 1 d . . .
N20 N 0.7105(4) 0.6048(3) 0.8416(5) 0.0293(16) Uani 1 1 d . . .
C1 C 0.6747(6) 0.2688(3) 1.0144(6) 0.036(2) Uani 1 1 d . . .
H1A H 0.6493 0.2481 1.0538 0.043 Uiso 1 1 calc R . .
C2 C 0.7593(6) 0.2613(4) 0.9962(7) 0.042(2) Uani 1 1 d . . .
H2A H 0.7902 0.2346 1.0189 0.050 Uiso 1 1 calc R . .
C3 C 0.7965(6) 0.2929(4) 0.9453(7) 0.049(3) Uani 1 1 d . . .
H3A H 0.8556 0.2889 0.9347 0.059 Uiso 1 1 calc R . .
C4 C 0.7535(6) 0.3305(4) 0.9079(7) 0.043(2) Uani 1 1 d . . .
H4A H 0.7815 0.3521 0.8718 0.051 Uiso 1 1 calc R . .
C5 C 0.6648(5) 0.3362(3) 0.9253(5) 0.030(2) Uani 1 1 d . . .
C6 C 0.6338(5) 0.4026(4) 0.8301(5) 0.029(2) Uani 1 1 d . . .
C7 C 0.6723(6) 0.3852(4) 0.7575(6) 0.036(2) Uani 1 1 d . . .
H7A H 0.6855 0.3522 0.7519 0.044 Uiso 1 1 calc R . .
C8 C 0.6905(6) 0.4172(4) 0.6949(6) 0.044(3) Uani 1 1 d . . .
H8A H 0.7203 0.4065 0.6474 0.052 Uiso 1 1 calc R . .
C9 C 0.6655(6) 0.4657(4) 0.6997(6) 0.034(2) Uani 1 1 d . . .
H9A H 0.6795 0.4882 0.6575 0.041 Uiso 1 1 calc R . .
C10 C 0.6187(5) 0.4794(3) 0.7701(6) 0.032(2) Uani 1 1 d . . .
C11 C 0.5631(5) 0.5577(4) 0.7198(6) 0.035(2) Uani 1 1 d . . .
C12 C 0.5391(6) 0.5455(4) 0.6370(6) 0.039(2) Uani 1 1 d . . .
H12A H 0.5471 0.5136 0.6183 0.046 Uiso 1 1 calc R . .
C13 C 0.5049(6) 0.5780(4) 0.5832(6) 0.040(2) Uani 1 1 d . . .
H13A H 0.4886 0.5689 0.5271 0.048 Uiso 1 1 calc R . .
C14 C 0.4933(6) 0.6260(4) 0.6106(6) 0.044(3) Uani 1 1 d . . .
H14A H 0.4674 0.6495 0.5745 0.053 Uiso 1 1 calc R . .
C15 C 0.5211(6) 0.6370(4) 0.6912(6) 0.035(2) Uani 1 1 d . . .
H15A H 0.5159 0.6691 0.7100 0.042 Uiso 1 1 calc R . .
C16 C 0.3241(6) 0.3019(4) 1.0400(7) 0.044(2) Uani 1 1 d . . .
H16A H 0.3385 0.2690 1.0357 0.052 Uiso 1 1 calc R . .
C17 C 0.2388(7) 0.3146(5) 1.0486(9) 0.062(4) Uani 1 1 d . . .
H17A H 0.1958 0.2907 1.0519 0.074 Uiso 1 1 calc R . .
C18 C 0.2174(7) 0.3629(4) 1.0524(7) 0.049(3) Uani 1 1 d . . .
H18A H 0.1594 0.3724 1.0573 0.059 Uiso 1 1 calc R . .
C19 C 0.2804(6) 0.3964(4) 1.0490(6) 0.040(2) Uani 1 1 d . . .
H19A H 0.2669 0.4296 1.0502 0.049 Uiso 1 1 calc R . .
C20 C 0.3682(6) 0.3809(4) 1.0436(5) 0.033(2) Uani 1 1 d . . .
C21 C 0.4349(5) 0.4593(3) 1.0685(5) 0.0279(19) Uani 1 1 d . . .
C22 C 0.3874(6) 0.4756(4) 1.1344(6) 0.035(2) Uani 1 1 d . . .
H22A H 0.3481 0.4549 1.1605 0.042 Uiso 1 1 calc R . .
C23 C 0.3979(6) 0.5216(4) 1.1614(6) 0.037(2) Uani 1 1 d . . .
H23A H 0.3670 0.5322 1.2082 0.045 Uiso 1 1 calc R . .
C24 C 0.4515(5) 0.5533(3) 1.1234(6) 0.0278(19) Uani 1 1 d . . .
H24A H 0.4566 0.5856 1.1416 0.033 Uiso 1 1 calc R . .
C25 C 0.4986(5) 0.5356(3) 1.0562(6) 0.031(2) Uani 1 1 d . . .
C26 C 0.5989(5) 0.6006(3) 1.0417(6) 0.0283(19) Uani 1 1 d . . .
C27 C 0.6240(6) 0.6065(4) 1.1262(6) 0.037(2) Uani 1 1 d . . .
H27A H 0.6057 0.5840 1.1666 0.044 Uiso 1 1 calc R . .
C28 C 0.6751(6) 0.6444(4) 1.1523(7) 0.045(3) Uani 1 1 d . . .
H28A H 0.6902 0.6491 1.2103 0.054 Uiso 1 1 calc R . .
C29 C 0.7041(7) 0.6760(4) 1.0904(7) 0.046(3) Uani 1 1 d . . .
H29A H 0.7413 0.7018 1.1057 0.055 Uiso 1 1 calc R . .
C30 C 0.6781(6) 0.6690(4) 1.0086(6) 0.037(2) Uani 1 1 d . . .
H30A H 0.6982 0.6904 0.9673 0.044 Uiso 1 1 calc R . .
C31 C 0.4660(6) 0.2596(3) 0.8595(6) 0.036(2) Uani 1 1 d . . .
H31A H 0.4874 0.2341 0.8941 0.043 Uiso 1 1 calc R . .
C32 C 0.4374(7) 0.2484(4) 0.7771(7) 0.050(3) Uani 1 1 d . . .
H32A H 0.4396 0.2167 0.7554 0.059 Uiso 1 1 calc R . .
C33 C 0.4055(7) 0.2867(4) 0.7288(7) 0.054(3) Uani 1 1 d . . .
H33A H 0.3872 0.2812 0.6717 0.065 Uiso 1 1 calc R . .
C34 C 0.3999(6) 0.3310(4) 0.7604(6) 0.043(2) Uani 1 1 d . . .
H34A H 0.3728 0.3556 0.7278 0.052 Uiso 1 1 calc R . .
C35 C 0.4343(6) 0.3411(4) 0.8425(6) 0.035(2) Uani 1 1 d . . .
C36 C 0.3998(5) 0.4256(3) 0.8516(5) 0.0273(19) Uani 1 1 d . . .
C37 C 0.3179(6) 0.4256(4) 0.8132(6) 0.037(2) Uani 1 1 d . . .
H37A H 0.2886 0.3963 0.8027 0.045 Uiso 1 1 calc R . .
C38 C 0.2802(6) 0.4681(4) 0.7908(6) 0.040(2) Uani 1 1 d . . .
H38A H 0.2243 0.4681 0.7646 0.048 Uiso 1 1 calc R . .
C39 C 0.3220(5) 0.5111(3) 0.8056(5) 0.0261(18) Uani 1 1 d . . .
H39A H 0.2966 0.5404 0.7867 0.031 Uiso 1 1 calc R . .
C40 C 0.4039(5) 0.5112(3) 0.8495(5) 0.0254(18) Uani 1 1 d . . .
C41 C 0.4145(5) 0.5942(3) 0.8933(5) 0.0254(18) Uani 1 1 d . . .
C42 C 0.3305(6) 0.6001(4) 0.9218(6) 0.037(2) Uani 1 1 d . . .
H42A H 0.2931 0.5733 0.9232 0.044 Uiso 1 1 calc R . .
C43 C 0.3037(6) 0.6425(3) 0.9465(6) 0.034(2) Uani 1 1 d . . .
H43A H 0.2463 0.6463 0.9628 0.040 Uiso 1 1 calc R . .
C44 C 0.3600(6) 0.6822(4) 0.9487(7) 0.043(2) Uani 1 1 d . . .
H44A H 0.3419 0.7126 0.9679 0.052 Uiso 1 1 calc R . .
C45 C 0.4405(6) 0.6753(3) 0.9226(6) 0.033(2) Uani 1 1 d . . .
H45A H 0.4793 0.7016 0.9252 0.040 Uiso 1 1 calc R . .
C46 C 0.5263(6) 0.3100(4) 1.1953(6) 0.034(2) Uani 1 1 d . . .
H46A H 0.4939 0.2814 1.1882 0.041 Uiso 1 1 calc R . .
C47 C 0.5504(6) 0.3246(4) 1.2751(6) 0.038(2) Uani 1 1 d . . .
H47A H 0.5382 0.3053 1.3224 0.046 Uiso 1 1 calc R . .
C48 C 0.5931(6) 0.3681(4) 1.2862(6) 0.039(2) Uani 1 1 d . . .
H48A H 0.6084 0.3796 1.3412 0.046 Uiso 1 1 calc R . .
C49 C 0.6127(6) 0.3944(3) 1.2157(6) 0.033(2) Uani 1 1 d . . .
H49A H 0.6408 0.4245 1.2223 0.040 Uiso 1 1 calc R . .
C50 C 0.5916(5) 0.3772(4) 1.1346(6) 0.033(2) Uani 1 1 d . . .
C51 C 0.6715(5) 0.4353(3) 1.0547(5) 0.0282(19) Uani 1 1 d . . .
C52 C 0.7487(5) 0.4340(4) 1.1024(6) 0.035(2) Uani 1 1 d . . .
H52A H 0.7602 0.4092 1.1423 0.042 Uiso 1 1 calc R . .
C53 C 0.8072(5) 0.4696(4) 1.0898(6) 0.037(2) Uani 1 1 d . . .
H53A H 0.8609 0.4687 1.1201 0.045 Uiso 1 1 calc R . .
C54 C 0.7898(5) 0.5065(4) 1.0342(6) 0.034(2) Uani 1 1 d . . .
H54A H 0.8281 0.5328 1.0304 0.041 Uiso 1 1 calc R . .
C55 C 0.7137(5) 0.5044(3) 0.9830(5) 0.0288(19) Uani 1 1 d . . .
C56 C 0.7452(5) 0.5646(3) 0.8770(5) 0.0282(19) Uani 1 1 d . . .
C57 C 0.8318(5) 0.5521(4) 0.8652(6) 0.033(2) Uani 1 1 d . . .
H57A H 0.8557 0.5242 0.8912 0.039 Uiso 1 1 calc R . .
C58 C 0.8802(5) 0.5803(4) 0.8164(6) 0.037(2) Uani 1 1 d . . .
H58A H 0.9384 0.5725 0.8079 0.044 Uiso 1 1 calc R . .
C59 C 0.8425(7) 0.6212(4) 0.7786(7) 0.048(3) Uani 1 1 d . . .
H59A H 0.8755 0.6416 0.7447 0.058 Uiso 1 1 calc R . .
C60 C 0.7594(6) 0.6314(4) 0.7905(6) 0.037(2) Uani 1 1 d . . .
H60A H 0.7342 0.6582 0.7621 0.044 Uiso 1 1 calc R . .
Cl5 Cl 0.5978(2) 0.49120(16) 0.4226(2) 0.0806(12) Uani 1 1 d D . .
O1 O 0.5150(4) 0.4877(4) 0.4551(6) 0.074(3) Uani 1 1 d D A .
O2 O 0.6429(9) 0.4497(4) 0.4492(10) 0.135(5) Uiso 1 1 d D A .
O3 O 0.6318(9) 0.5377(4) 0.4372(10) 0.047(4) Uiso 0.50 1 d PD A 1
O4 O 0.6104(15) 0.4717(8) 0.3428(8) 0.087(7) Uiso 0.50 1 d PD A 1
O3' O 0.6511(10) 0.5214(6) 0.4715(11) 0.068(5) Uiso 0.50 1 d PD A 2
O4' O 0.5859(12) 0.4925(7) 0.3337(6) 0.066(5) Uiso 0.50 1 d PD A 2
Co6 Co 0.50682(7) 0.86379(5) 0.54579(8) 0.0292(3) Uani 1 1 d . . .
Co7 Co 0.53501(7) 0.94429(4) 0.54038(7) 0.0263(3) Uani 1 1 d . . .
Co8 Co 0.56305(7) 1.02259(5) 0.53713(8) 0.0268(2) Uani 1 1 d . . .
Co9 Co 0.59079(8) 1.10140(5) 0.53430(8) 0.0309(3) Uani 1 1 d . . .
Co10 Co 0.61990(9) 1.18165(5) 0.53119(9) 0.0395(3) Uani 1 1 d . . .
Cl3 Cl 0.47655(15) 0.77817(9) 0.55082(16) 0.0406(6) Uani 1 1 d . . .
Cl4 Cl 0.6486(2) 1.26679(10) 0.5274(2) 0.0583(8) Uani 1 1 d . . .
N21 N 0.6287(4) 0.8550(3) 0.5205(4) 0.0279(16) Uani 1 1 d . . .
N22 N 0.6530(4) 0.9327(3) 0.5668(5) 0.0313(17) Uani 1 1 d . . .
N23 N 0.6661(4) 1.0122(3) 0.6042(5) 0.0278(16) Uani 1 1 d . . .
N24 N 0.6635(5) 1.0937(3) 0.6312(5) 0.0367(19) Uani 1 1 d . . .
N25 N 0.6476(5) 1.1748(3) 0.6546(5) 0.042(2) Uani 1 1 d . . .
N26 N 0.3880(4) 0.8843(3) 0.5692(5) 0.0321(18) Uani 1 1 d . . .
N27 N 0.4186(4) 0.9577(3) 0.5122(5) 0.0271(16) Uani 1 1 d . . .
N28 N 0.4587(4) 1.0326(3) 0.4700(5) 0.0283(16) Uani 1 1 d . . .
N29 N 0.5156(5) 1.1071(3) 0.4367(5) 0.0336(18) Uani 1 1 d . . .
N30 N 0.5912(5) 1.1770(3) 0.4091(5) 0.0353(18) Uani 1 1 d . . .
N31 N 0.4807(4) 0.8700(3) 0.4222(5) 0.0309(17) Uani 1 1 d . . .
N32 N 0.5583(5) 0.9406(3) 0.4236(5) 0.0300(16) Uani 1 1 d . . .
N33 N 0.6248(4) 1.0137(3) 0.4359(4) 0.0278(16) Uani 1 1 d . . .
N34 N 0.6831(5) 1.0886(3) 0.4649(5) 0.0356(18) Uani 1 1 d . . .
N35 N 0.7376(5) 1.1607(3) 0.5096(5) 0.043(2) Uani 1 1 d . . .
N36 N 0.5373(5) 0.8696(3) 0.6688(5) 0.0326(18) Uani 1 1 d . . .
N37 N 0.5138(4) 0.9503(3) 0.6573(5) 0.0285(16) Uani 1 1 d . . .
N38 N 0.5004(4) 1.0324(3) 0.6365(5) 0.0296(17) Uani 1 1 d . . .
N39 N 0.4969(5) 1.1123(3) 0.6042(5) 0.0340(18) Uani 1 1 d . . .
N40 N 0.4976(6) 1.1897(3) 0.5509(5) 0.0376(19) Uani 1 1 d . . .
C61 C 0.6560(6) 0.8162(3) 0.4793(6) 0.034(2) Uani 1 1 d . . .
H61A H 0.6151 0.7919 0.4662 0.041 Uiso 1 1 calc R . .
C62 C 0.7369(6) 0.8090(4) 0.4548(7) 0.044(3) Uani 1 1 d . . .
H62A H 0.7525 0.7799 0.4283 0.053 Uiso 1 1 calc R . .
C63 C 0.7972(6) 0.8459(4) 0.4697(8) 0.047(3) Uani 1 1 d . . .
H63A H 0.8549 0.8425 0.4536 0.056 Uiso 1 1 calc R . .
C64 C 0.7699(6) 0.8865(4) 0.5080(6) 0.039(2) Uani 1 1 d . . .
H64A H 0.8094 0.9120 0.5173 0.046 Uiso 1 1 calc R . .
C65 C 0.6861(5) 0.8920(3) 0.5343(6) 0.030(2) Uani 1 1 d . . .
C66 C 0.7019(5) 0.9675(3) 0.6068(5) 0.0265(18) Uani 1 1 d . . .
C67 C 0.7795(6) 0.9596(4) 0.6534(6) 0.042(2) Uani 1 1 d . . .
H67A H 0.8036 0.9284 0.6578 0.050 Uiso 1 1 calc R . .
C68 C 0.8196(6) 0.9980(4) 0.6924(6) 0.043(2) Uani 1 1 d . . .
H68A H 0.8735 0.9935 0.7213 0.052 Uiso 1 1 calc R . .
C69 C 0.7821(6) 1.0439(4) 0.6901(6) 0.035(2) Uani 1 1 d . . .
H69A H 0.8083 1.0700 0.7198 0.042 Uiso 1 1 calc R . .
C70 C 0.7063(6) 1.0499(3) 0.6436(6) 0.033(2) Uani 1 1 d . . .
C71 C 0.6691(6) 1.1314(4) 0.6869(7) 0.041(2) Uani 1 1 d . . .
C72 C 0.6854(6) 1.1272(4) 0.7756(7) 0.044(3) Uani 1 1 d . . .
H72A H 0.6988 1.0966 0.7990 0.053 Uiso 1 1 calc R . .
C73 C 0.6823(7) 1.1656(5) 0.8271(7) 0.052(3) Uani 1 1 d . . .
H73A H 0.6943 1.1626 0.8861 0.063 Uiso 1 1 calc R . .
C74 C 0.6608(7) 1.2098(4) 0.7910(7) 0.050(3) Uani 1 1 d . . .
H74A H 0.6583 1.2376 0.8254 0.060 Uiso 1 1 calc R . .
C75 C 0.6437(7) 1.2130(4) 0.7075(8) 0.056(3) Uani 1 1 d . . .
H75A H 0.6281 1.2434 0.6844 0.067 Uiso 1 1 calc R . .
C76 C 0.3373(6) 0.8557(4) 0.6138(7) 0.044(3) Uani 1 1 d . . .
H76A H 0.3585 0.8251 0.6303 0.053 Uiso 1 1 calc R . .
C77 C 0.2570(6) 0.8684(4) 0.6367(6) 0.039(2) Uani 1 1 d . . .
H77A H 0.2226 0.8465 0.6662 0.047 Uiso 1 1 calc R . .
C78 C 0.2270(6) 0.9132(4) 0.6162(6) 0.044(3) Uani 1 1 d . . .
H78A H 0.1719 0.9231 0.6324 0.053 Uiso 1 1 calc R . .
C79 C 0.2776(5) 0.9435(4) 0.5721(6) 0.035(2) Uani 1 1 d . . .
H79A H 0.2578 0.9747 0.5574 0.042 Uiso 1 1 calc R . .
C80 C 0.3588(5) 0.9281(4) 0.5489(5) 0.032(2) Uani 1 1 d . . .
C81 C 0.3968(6) 0.9989(4) 0.4687(6) 0.032(2) Uani 1 1 d . . .
C82 C 0.3202(5) 1.0068(4) 0.4213(5) 0.032(2) Uani 1 1 d . . .
H82A H 0.2771 0.9828 0.4171 0.038 Uiso 1 1 calc R . .
C83 C 0.3087(6) 1.0510(4) 0.3804(6) 0.039(2) Uani 1 1 d . . .
H83A H 0.2565 1.0572 0.3492 0.047 Uiso 1 1 calc R . .
C84 C 0.3723(6) 1.0860(4) 0.3845(6) 0.038(2) Uani 1 1 d . . .
H84A H 0.3635 1.1163 0.3581 0.045 Uiso 1 1 calc R . .
C85 C 0.4489(6) 1.0755(3) 0.4282(5) 0.032(2) Uani 1 1 d . . .
C86 C 0.5391(6) 1.1391(3) 0.3786(6) 0.037(2) Uani 1 1 d . . .
C87 C 0.5178(6) 1.1349(4) 0.2909(6) 0.038(2) Uani 1 1 d . . .
H87A H 0.4805 1.1102 0.2704 0.045 Uiso 1 1 calc R . .
C88 C 0.5524(7) 1.1673(4) 0.2362(7) 0.050(3) Uani 1 1 d . . .
H88A H 0.5395 1.1647 0.1773 0.060 Uiso 1 1 calc R . .
C89 C 0.6046(7) 1.2028(4) 0.2659(7) 0.044(3) Uani 1 1 d . . .
H89A H 0.6295 1.2245 0.2278 0.053 Uiso 1 1 calc R . .
C90 C 0.6216(7) 1.2074(4) 0.3518(7) 0.046(3) Uani 1 1 d . . .
H90A H 0.6565 1.2333 0.3713 0.055 Uiso 1 1 calc R . .
C91 C 0.4292(5) 0.8372(4) 0.3812(6) 0.036(2) Uani 1 1 d . . .
H91A H 0.4034 0.8129 0.4135 0.043 Uiso 1 1 calc R . .
C92 C 0.4129(6) 0.8377(4) 0.2950(7) 0.044(3) Uani 1 1 d . . .
H92A H 0.3789 0.8135 0.2680 0.053 Uiso 1 1 calc R . .
C93 C 0.4473(6) 0.8743(4) 0.2495(6) 0.043(3) Uani 1 1 d . . .
H93A H 0.4373 0.8752 0.1901 0.052 Uiso 1 1 calc R . .
C94 C 0.4950(6) 0.9090(4) 0.2874(6) 0.036(2) Uani 1 1 d . . .
H94A H 0.5159 0.9350 0.2555 0.044 Uiso 1 1 calc R . .
C95 C 0.5136(5) 0.9062(3) 0.3762(6) 0.032(2) Uani 1 1 d . . .
C96 C 0.6149(5) 0.9730(3) 0.3892(6) 0.029(2) Uani 1 1 d . . .
C97 C 0.6608(6) 0.9663(4) 0.3175(6) 0.035(2) Uani 1 1 d . . .
H97A H 0.6571 0.9367 0.2877 0.042 Uiso 1 1 calc R . .
C98 C 0.7126(6) 1.0031(4) 0.2894(6) 0.037(2) Uani 1 1 d . . .
H98A H 0.7417 0.9995 0.2383 0.045 Uiso 1 1 calc R . .
C99 C 0.7214(6) 1.0442(4) 0.3350(6) 0.041(2) Uani 1 1 d . . .
H99A H 0.7555 1.0696 0.3150 0.049 Uiso 1 1 calc R . .
C100 C 0.6798(5) 1.0492(3) 0.4128(6) 0.031(2) Uani 1 1 d . . .
C101 C 0.7533(6) 1.1176(4) 0.4756(6) 0.036(2) Uani 1 1 d . . .
C102 C 0.8386(6) 1.1027(4) 0.4651(7) 0.043(2) Uani 1 1 d . . .
H10A H 0.8506 1.0719 0.4431 0.051 Uiso 1 1 calc R . .
C103 C 0.9048(7) 1.1345(4) 0.4879(7) 0.051(3) Uani 1 1 d . . .
H10B H 0.9624 1.1254 0.4792 0.061 Uiso 1 1 calc R . .
C104 C 0.8887(7) 1.1776(4) 0.5221(8) 0.057(3) Uani 1 1 d . . .
H10C H 0.9344 1.1989 0.5368 0.068 Uiso 1 1 calc R . .
C105 C 0.8066(7) 1.1902(4) 0.5352(7) 0.048(3) Uani 1 1 d . . .
H10D H 0.7954 1.2197 0.5623 0.058 Uiso 1 1 calc R . .
C106 C 0.5644(6) 0.8304(4) 0.7145(7) 0.041(2) Uani 1 1 d . . .
H10E H 0.5677 0.8005 0.6862 0.049 Uiso 1 1 calc R . .
C107 C 0.5867(6) 0.8319(4) 0.7983(6) 0.042(2) Uani 1 1 d . . .
H10F H 0.6012 0.8033 0.8281 0.051 Uiso 1 1 calc R . .
C108 C 0.5881(6) 0.8757(4) 0.8395(6) 0.039(2) Uani 1 1 d . . .
H10G H 0.6059 0.8782 0.8973 0.047 Uiso 1 1 calc R . .
C109 C 0.5619(5) 0.9163(4) 0.7923(6) 0.037(2) Uani 1 1 d . . .
H10H H 0.5626 0.9469 0.8183 0.044 Uiso 1 1 calc R . .
C110 C 0.5354(5) 0.9118(3) 0.7086(6) 0.031(2) Uani 1 1 d . . .
C111 C 0.4842(5) 0.9939(3) 0.6869(6) 0.0293(19) Uani 1 1 d . . .
C112 C 0.4348(6) 0.9999(4) 0.7594(5) 0.033(2) Uani 1 1 d . . .
H11A H 0.4209 0.9733 0.7935 0.040 Uiso 1 1 calc R . .
C113 C 0.4077(6) 1.0451(4) 0.7787(6) 0.041(2) Uani 1 1 d . . .
H11B H 0.3768 1.0496 0.8284 0.050 Uiso 1 1 calc R . .
C114 C 0.4235(6) 1.0836(4) 0.7297(6) 0.036(2) Uani 1 1 d . . .
H11C H 0.4025 1.1144 0.7437 0.043 Uiso 1 1 calc R . .
C115 C 0.4722(6) 1.0768(4) 0.6566(6) 0.035(2) Uani 1 1 d . . .
C116 C 0.4501(7) 1.1526(3) 0.5849(5) 0.036(2) Uani 1 1 d . . .
C117 C 0.3596(7) 1.1547(4) 0.5899(7) 0.043(2) Uani 1 1 d . . .
H11D H 0.3288 1.1292 0.6142 0.052 Uiso 1 1 calc R . .
C118 C 0.3164(8) 1.1960(4) 0.5575(7) 0.052(3) Uani 1 1 d . . .
H11E H 0.2557 1.1984 0.5584 0.063 Uiso 1 1 calc R . .
C119 C 0.3653(8) 1.2334(4) 0.5239(7) 0.049(3) Uani 1 1 d . . .
H11F H 0.3376 1.2616 0.5031 0.059 Uiso 1 1 calc R . .
C120 C 0.4538(7) 1.2291(4) 0.5211(7) 0.044(2) Uani 1 1 d . . .
H12B H 0.4852 1.2546 0.4975 0.052 Uiso 1 1 calc R . .
Cl6 Cl 1.1418(2) 1.06890(16) 0.57351(19) 0.0715(10) Uani 1 1 d D . .
O5 O 1.1365(6) 1.0463(3) 0.4934(5) 0.070(3) Uani 1 1 d D B .
O6 O 1.2235(5) 1.0641(4) 0.6131(7) 0.088(3) Uani 1 1 d D B .
O7 O 1.0685(10) 1.0631(9) 0.6192(12) 0.087(6) Uiso 0.50 1 d PD B 1
O8 O 1.1455(13) 1.1186(4) 0.5514(13) 0.082(6) Uiso 0.50 1 d PD B 1
O7' O 1.0996(14) 1.0325(7) 0.6206(13) 0.095(7) Uiso 0.50 1 d PD B 2
O8' O 1.0851(14) 1.1050(7) 0.5892(17) 0.108(8) Uiso 0.50 1 d PD B 2
C121 C 0.8025(12) 0.7702(10) 0.7232(12) 0.132(9) Uani 1 1 d . . .
H12C H 0.8281 0.7531 0.6756 0.158 Uiso 1 1 calc R . .
H12D H 0.7446 0.7566 0.7301 0.158 Uiso 1 1 calc R . .
Cl7 Cl 0.8646(3) 0.75834(19) 0.8145(3) 0.1021(16) Uani 1 1 d . . .
Cl8 Cl 0.7922(2) 0.82746(17) 0.6976(3) 0.0956(14) Uani 1 1 d . . .
C122 C 0.8726(7) 0.2648(5) 0.2436(8) 0.063(4) Uani 1 1 d . . .
H12E H 0.9196 0.2831 0.2724 0.076 Uiso 1 1 calc R . .
H12F H 0.8930 0.2544 0.1882 0.076 Uiso 1 1 calc R . .
Cl9 Cl 0.8513(2) 0.21451(13) 0.3031(2) 0.0687(9) Uani 1 1 d . . .
Cl10 Cl 0.7852(3) 0.30236(17) 0.2269(2) 0.0851(11) Uani 1 1 d . . .
C123 C 1.0347(9) 0.9509(6) 0.4723(11) 0.085(5) Uani 1 1 d . . .
H12G H 1.0456 0.9561 0.4120 0.102 Uiso 1 1 calc R . .
H12H H 1.0846 0.9633 0.5060 0.102 Uiso 1 1 calc R . .
Cl11 Cl 0.9412(3) 0.98362(16) 0.4988(3) 0.0843(11) Uani 1 1 d . . .
Cl12 Cl 1.0244(3) 0.88950(17) 0.4908(3) 0.0997(15) Uani 1 1 d . . .
C124 C 0.5059(10) 0.3786(7) 0.5660(11) 0.089(5) Uani 1 1 d . . .
H12I H 0.5517 0.3938 0.5341 0.106 Uiso 1 1 calc R . .
H12J H 0.5318 0.3521 0.5999 0.106 Uiso 1 1 calc R . .
Cl13 Cl 0.4607(2) 0.42186(15) 0.6349(2) 0.0747(10) Uani 1 1 d . . .
Cl14 Cl 0.4288(4) 0.35614(15) 0.4970(4) 0.126(2) Uani 1 1 d . . .
C125 C 0.5358(12) 0.6253(8) 0.349(2) 0.225(16) Uiso 1 1 d D . .
H12K H 0.5789 0.6036 0.3764 0.270 Uiso 1 1 calc R . .
H12L H 0.5519 0.6301 0.2900 0.270 Uiso 1 1 calc R . .
Cl15 Cl 0.4351(7) 0.5968(4) 0.3486(7) 0.213(4) Uiso 1 1 d D . .
Cl16 Cl 0.5407(8) 0.6807(5) 0.4011(8) 0.247(5) Uiso 1 1 d D . .
C126 C 0.919(2) 1.3202(16) 0.724(2) 0.153(19) Uiso 0.50 1 d PD C 1
H12M H 0.9516 1.3140 0.7772 0.184 Uiso 0.50 1 calc PR C 1
H12N H 0.9079 1.3550 0.7181 0.184 Uiso 0.50 1 calc PR C 1
Cl17 Cl 0.9716(12) 1.2987(8) 0.6393(14) 0.231(9) Uiso 0.50 1 d PD C 1
Cl18 Cl 0.8258(13) 1.2887(9) 0.7188(15) 0.247(10) Uiso 0.50 1 d PD C 1
C127 C 1.1282(11) 1.1998(12) 0.7417(17) 0.088(9) Uiso 0.50 1 d PD D 2
H12O H 1.1030 1.2115 0.7942 0.106 Uiso 0.50 1 calc PR D 2
H12P H 1.1192 1.1647 0.7388 0.106 Uiso 0.50 1 calc PR D 2
Cl19 Cl 1.0772(13) 1.2258(7) 0.6582(12) 0.207(8) Uiso 0.50 1 d PD D 2
Cl20 Cl 1.2334(10) 1.2112(6) 0.7458(10) 0.164(5) Uiso 0.50 1 d PD D 2

loop_
_atom_site_aniso_label
_atom_site_aniso_U_11
_atom_site_aniso_U_22
_atom_site_aniso_U_33
_atom_site_aniso_U_23
_atom_site_aniso_U_13
_atom_site_aniso_U_12
Co1 0.0266(6) 0.0247(6) 0.0345(7) -0.0019(5) -0.0041(5) 0.0003(5)
Co2 0.0196(5) 0.0258(6) 0.0265(6) -0.0015(5) -0.0025(4) 0.0009(4)
Co3 0.0161(5) 0.0279(6) 0.0257(6) -0.0007(5) -0.0011(4) 0.0010(4)
Co4 0.0186(5) 0.0283(6) 0.0294(6) 0.0009(5) 0.0021(4) 0.0008(4)
Co5 0.0239(6) 0.0297(7) 0.0335(7) 0.0019(5) 0.0038(5) -0.0006(5)
Cl1 0.0534(15) 0.0292(13) 0.0446(14) 0.0017(11) -0.0070(11) -0.0018(11)
Cl2 0.0426(13) 0.0286(13) 0.0574(16) 0.0070(11) 0.0073(11) -0.0021(10)
N1 0.027(4) 0.026(4) 0.041(4) -0.005(3) 0.000(3) 0.005(3)
N2 0.027(4) 0.026(4) 0.036(4) -0.001(3) -0.004(3) 0.009(3)
N3 0.026(4) 0.031(4) 0.024(4) -0.004(3) 0.002(3) -0.003(3)
N4 0.022(3) 0.029(4) 0.037(4) -0.001(3) 0.004(3) 0.004(3)
N5 0.023(4) 0.035(5) 0.045(5) 0.013(4) 0.007(3) 0.008(3)
N6 0.028(4) 0.032(4) 0.027(4) -0.002(3) 0.003(3) -0.003(3)
N7 0.019(3) 0.019(4) 0.035(4) -0.003(3) 0.005(3) 0.003(3)
N8 0.022(3) 0.023(4) 0.025(4) 0.006(3) 0.001(3) 0.001(3)
N9 0.026(4) 0.025(4) 0.028(4) -0.005(3) 0.004(3) -0.004(3)
N10 0.030(4) 0.035(4) 0.027(4) -0.002(3) -0.001(3) -0.008(3)
N11 0.026(4) 0.032(4) 0.040(5) -0.004(4) -0.007(3) 0.002(3)
N12 0.022(3) 0.027(4) 0.035(4) -0.003(3) -0.005(3) -0.001(3)
N13 0.022(3) 0.031(4) 0.026(4) -0.006(3) -0.002(3) 0.005(3)
N14 0.024(3) 0.023(4) 0.023(4) 0.001(3) -0.003(3) 0.004(3)
N15 0.018(3) 0.034(4) 0.038(4) 0.001(3) 0.002(3) 0.001(3)
N16 0.029(4) 0.024(4) 0.032(4) 0.000(3) -0.004(3) -0.005(3)
N17 0.023(4) 0.019(4) 0.035(4) -0.003(3) -0.004(3) 0.003(3)
N18 0.021(3) 0.027(4) 0.033(4) -0.003(3) -0.001(3) 0.006(3)
N19 0.022(3) 0.026(4) 0.035(4) 0.001(3) 0.003(3) 0.000(3)
N20 0.026(4) 0.026(4) 0.036(4) -0.006(3) 0.000(3) -0.001(3)
C1 0.039(5) 0.025(5) 0.043(6) -0.001(4) -0.005(4) 0.008(4)
C2 0.042(6) 0.036(6) 0.047(6) 0.004(5) -0.005(5) 0.013(4)
C3 0.024(5) 0.067(8) 0.057(7) 0.000(6) -0.009(4) 0.023(5)
C4 0.037(5) 0.043(6) 0.049(6) -0.008(5) 0.003(4) 0.002(5)
C5 0.026(4) 0.038(5) 0.024(4) -0.007(4) -0.006(3) 0.010(4)
C6 0.016(4) 0.043(6) 0.029(5) -0.001(4) 0.004(3) 0.004(4)
C7 0.032(5) 0.036(6) 0.042(6) 0.002(4) 0.003(4) 0.000(4)
C8 0.031(5) 0.063(8) 0.036(5) -0.005(5) 0.004(4) 0.015(5)
C9 0.031(5) 0.040(6) 0.033(5) -0.007(4) 0.012(4) -0.002(4)
C10 0.027(4) 0.034(5) 0.034(5) -0.001(4) -0.009(4) -0.002(4)
C11 0.021(4) 0.035(6) 0.048(6) 0.007(4) -0.004(4) -0.003(4)
C12 0.027(4) 0.057(7) 0.032(5) 0.004(5) 0.003(4) 0.003(4)
C13 0.031(5) 0.056(7) 0.033(5) 0.009(5) 0.005(4) -0.005(5)
C14 0.037(5) 0.057(7) 0.040(6) 0.012(5) 0.005(4) 0.002(5)
C15 0.031(5) 0.037(5) 0.038(5) 0.011(4) 0.001(4) 0.007(4)
C16 0.040(6) 0.032(6) 0.059(7) 0.003(5) 0.006(5) -0.005(4)
C17 0.038(6) 0.051(8) 0.098(10) -0.020(7) 0.027(6) -0.015(5)
C18 0.032(5) 0.052(7) 0.065(7) -0.007(6) 0.015(5) -0.004(5)
C19 0.041(5) 0.041(6) 0.041(6) -0.009(5) 0.011(4) 0.002(4)
C20 0.032(5) 0.042(6) 0.024(5) -0.003(4) -0.001(4) -0.003(4)
C21 0.022(4) 0.034(5) 0.028(5) 0.007(4) -0.004(3) 0.005(4)
C22 0.032(5) 0.038(6) 0.036(5) -0.003(4) 0.000(4) -0.006(4)
C23 0.033(5) 0.043(6) 0.037(5) -0.004(4) 0.010(4) 0.000(4)
C24 0.017(4) 0.030(5) 0.037(5) -0.002(4) 0.001(3) -0.007(3)
C25 0.020(4) 0.038(6) 0.034(5) 0.000(4) -0.003(3) 0.008(4)
C26 0.021(4) 0.028(5) 0.037(5) -0.009(4) 0.002(3) -0.002(3)
C27 0.035(5) 0.042(6) 0.034(5) 0.001(4) -0.009(4) -0.009(4)
C28 0.040(5) 0.048(7) 0.045(6) -0.004(5) -0.009(5) 0.000(5)
C29 0.047(6) 0.041(6) 0.050(7) -0.013(5) -0.001(5) -0.019(5)
C30 0.038(5) 0.033(5) 0.041(6) -0.004(4) 0.008(4) -0.009(4)
C31 0.049(6) 0.024(5) 0.033(5) -0.008(4) -0.005(4) 0.006(4)
C32 0.062(7) 0.032(6) 0.053(7) -0.013(5) -0.016(5) 0.007(5)
C33 0.059(7) 0.059(8) 0.042(6) -0.011(6) -0.015(5) 0.005(6)
C34 0.045(6) 0.043(6) 0.040(6) -0.006(5) -0.018(4) 0.002(5)
C35 0.028(4) 0.039(6) 0.039(5) 0.000(4) 0.006(4) 0.001(4)
C36 0.022(4) 0.036(5) 0.024(4) 0.000(4) -0.001(3) -0.006(4)
C37 0.036(5) 0.037(6) 0.037(5) -0.012(4) -0.012(4) 0.004(4)
C38 0.033(5) 0.042(6) 0.043(6) 0.010(5) -0.009(4) 0.010(4)
C39 0.019(4) 0.035(5) 0.024(4) 0.003(4) -0.008(3) 0.007(3)
C40 0.018(4) 0.031(5) 0.027(5) 0.000(4) -0.005(3) 0.006(3)
C41 0.017(4) 0.030(5) 0.029(5) 0.004(4) 0.003(3) 0.005(3)
C42 0.027(4) 0.035(6) 0.048(6) 0.003(4) 0.003(4) -0.003(4)
C43 0.033(5) 0.030(5) 0.039(5) 0.000(4) 0.014(4) 0.004(4)
C44 0.040(6) 0.032(6) 0.059(7) 0.006(5) 0.001(5) 0.010(4)
C45 0.033(5) 0.026(5) 0.042(5) 0.003(4) 0.012(4) -0.002(4)
C46 0.036(5) 0.033(5) 0.034(5) 0.000(4) 0.002(4) 0.005(4)
C47 0.044(5) 0.042(6) 0.029(5) 0.011(4) 0.000(4) 0.009(5)
C48 0.045(5) 0.043(6) 0.028(5) -0.005(4) -0.006(4) 0.007(5)
C49 0.041(5) 0.024(5) 0.035(5) -0.004(4) -0.001(4) 0.002(4)
C50 0.024(4) 0.037(6) 0.040(6) 0.002(4) -0.001(4) 0.006(4)
C51 0.026(4) 0.035(5) 0.024(4) -0.002(4) 0.002(3) 0.007(4)
C52 0.019(4) 0.056(7) 0.030(5) 0.003(4) -0.006(3) -0.003(4)
C53 0.024(4) 0.060(7) 0.028(5) -0.004(5) -0.008(4) 0.003(4)
C54 0.025(4) 0.040(6) 0.038(5) -0.013(4) -0.001(4) 0.002(4)
C55 0.021(4) 0.043(6) 0.023(4) -0.007(4) 0.003(3) 0.002(4)
C56 0.023(4) 0.032(5) 0.029(5) -0.002(4) 0.001(3) -0.008(4)
C57 0.022(4) 0.045(6) 0.030(5) -0.004(4) 0.002(3) -0.003(4)
C58 0.019(4) 0.045(6) 0.047(6) -0.010(5) 0.007(4) 0.000(4)
C59 0.048(6) 0.040(6) 0.059(7) -0.009(5) 0.027(5) -0.007(5)
C60 0.031(5) 0.042(6) 0.039(5) 0.002(4) 0.011(4) -0.005(4)
Cl5 0.0463(16) 0.107(3) 0.090(2) -0.054(2) 0.0226(16) -0.0182(18)
O1 0.040(4) 0.098(8) 0.087(7) -0.021(6) 0.024(4) -0.022(5)
Co6 0.0238(6) 0.0303(7) 0.0332(7) 0.0005(5) -0.0018(5) -0.0037(5)
Co7 0.0236(5) 0.0277(6) 0.0274(6) 0.0015(5) -0.0016(4) -0.0021(5)
Co8 0.0255(6) 0.0284(6) 0.0264(6) 0.0031(5) -0.0005(4) -0.0028(5)
Co9 0.0323(6) 0.0284(7) 0.0321(7) 0.0035(5) 0.0011(5) -0.0042(5)
Co10 0.0466(8) 0.0305(7) 0.0417(8) 0.0026(6) 0.0056(6) -0.0059(6)
Cl3 0.0398(13) 0.0321(13) 0.0494(15) 0.0005(11) -0.0043(11) -0.0104(10)
Cl4 0.0687(19) 0.0335(15) 0.074(2) 0.0035(14) 0.0148(15) -0.0108(13)
N21 0.031(4) 0.027(4) 0.025(4) 0.002(3) -0.005(3) 0.008(3)
N22 0.013(3) 0.036(5) 0.045(5) 0.006(4) 0.000(3) 0.000(3)
N23 0.028(4) 0.025(4) 0.030(4) 0.008(3) -0.004(3) -0.004(3)
N24 0.042(5) 0.033(5) 0.035(5) 0.001(4) 0.000(3) -0.001(4)
N25 0.041(5) 0.034(5) 0.049(5) 0.000(4) 0.000(4) -0.021(4)
N26 0.019(3) 0.033(5) 0.044(5) -0.005(4) -0.003(3) -0.003(3)
N27 0.021(3) 0.025(4) 0.034(4) 0.005(3) -0.005(3) -0.003(3)
N28 0.029(4) 0.028(4) 0.028(4) -0.005(3) 0.003(3) 0.000(3)
N29 0.039(4) 0.026(4) 0.036(4) 0.009(3) 0.005(3) 0.002(3)
N30 0.042(4) 0.017(4) 0.047(5) 0.006(3) 0.001(4) 0.003(3)
N31 0.020(3) 0.038(5) 0.035(4) -0.004(4) -0.001(3) 0.001(3)
N32 0.030(4) 0.029(4) 0.031(4) -0.003(3) 0.002(3) -0.002(3)
N33 0.026(4) 0.032(4) 0.026(4) 0.005(3) -0.001(3) 0.002(3)
N34 0.034(4) 0.032(5) 0.041(5) 0.001(4) 0.011(3) -0.008(3)
N35 0.043(5) 0.046(6) 0.040(5) 0.007(4) 0.009(4) -0.016(4)
N36 0.027(4) 0.034(5) 0.036(4) 0.006(4) -0.001(3) -0.004(3)
N37 0.028(4) 0.027(4) 0.030(4) 0.002(3) 0.000(3) -0.005(3)
N38 0.027(4) 0.031(4) 0.032(4) -0.006(3) -0.001(3) 0.001(3)
N39 0.039(4) 0.028(4) 0.035(4) -0.005(3) 0.006(3) -0.007(3)
N40 0.056(5) 0.028(5) 0.029(4) -0.004(3) 0.005(4) -0.001(4)
C61 0.037(5) 0.029(5) 0.036(5) 0.002(4) -0.009(4) 0.000(4)
C62 0.035(5) 0.033(6) 0.063(7) -0.010(5) -0.003(5) 0.010(4)
C63 0.029(5) 0.034(6) 0.077(8) 0.000(5) 0.001(5) 0.010(4)
C64 0.033(5) 0.040(6) 0.042(6) 0.005(5) -0.007(4) 0.000(4)
C65 0.032(5) 0.029(5) 0.028(5) 0.004(4) -0.007(4) 0.002(4)
C66 0.032(4) 0.026(5) 0.022(4) 0.001(4) 0.005(3) -0.003(4)
C67 0.042(5) 0.042(6) 0.040(6) 0.006(5) -0.012(4) 0.002(5)
C68 0.040(5) 0.050(7) 0.038(6) -0.001(5) -0.019(4) 0.000(5)
C69 0.032(5) 0.037(5) 0.037(5) -0.004(4) -0.002(4) -0.007(4)
C70 0.031(5) 0.035(5) 0.031(5) 0.011(4) -0.003(4) -0.008(4)
C71 0.036(5) 0.043(6) 0.045(6) -0.001(5) 0.000(4) -0.013(4)
C72 0.046(6) 0.042(6) 0.044(6) -0.007(5) -0.003(5) -0.003(5)
C73 0.045(6) 0.067(9) 0.043(6) -0.012(6) -0.010(5) -0.006(6)
C74 0.047(6) 0.048(7) 0.055(7) -0.021(6) 0.001(5) -0.005(5)
C75 0.041(6) 0.048(7) 0.081(9) -0.020(6) 0.015(6) -0.020(5)
C76 0.029(5) 0.047(7) 0.056(7) -0.005(5) 0.005(4) -0.008(4)
C77 0.031(5) 0.048(6) 0.038(5) 0.006(5) 0.000(4) -0.010(4)
C78 0.020(4) 0.067(8) 0.046(6) 0.005(5) 0.007(4) -0.005(5)
C79 0.024(4) 0.035(5) 0.045(6) 0.004(4) 0.001(4) -0.001(4)
C80 0.020(4) 0.047(6) 0.027(5) -0.004(4) -0.002(3) -0.003(4)
C81 0.033(5) 0.037(5) 0.025(5) 0.001(4) -0.003(4) 0.006(4)
C82 0.022(4) 0.047(6) 0.026(5) -0.002(4) -0.005(3) 0.001(4)
C83 0.032(5) 0.055(7) 0.030(5) -0.003(5) 0.000(4) 0.014(5)
C84 0.031(5) 0.051(6) 0.031(5) 0.002(5) -0.003(4) 0.007(4)
C85 0.040(5) 0.036(5) 0.022(5) -0.001(4) -0.002(4) 0.004(4)
C86 0.034(5) 0.031(5) 0.049(6) 0.010(4) 0.010(4) 0.002(4)
C87 0.040(5) 0.044(6) 0.029(5) 0.006(4) 0.004(4) 0.012(4)
C88 0.044(6) 0.056(7) 0.051(7) 0.023(6) 0.012(5) 0.018(5)
C89 0.049(6) 0.043(6) 0.042(6) 0.012(5) 0.018(5) 0.011(5)
C90 0.048(6) 0.030(6) 0.059(7) 0.012(5) 0.009(5) 0.001(5)
C91 0.024(4) 0.037(6) 0.048(6) -0.006(5) -0.002(4) -0.003(4)
C92 0.036(5) 0.043(6) 0.053(7) -0.021(5) -0.013(5) 0.006(5)
C93 0.031(5) 0.062(8) 0.036(6) -0.013(5) -0.004(4) 0.005(5)
C94 0.034(5) 0.038(6) 0.037(5) 0.000(4) 0.002(4) 0.003(4)
C95 0.023(4) 0.035(5) 0.038(5) -0.011(4) -0.005(4) 0.011(4)
C96 0.027(4) 0.028(5) 0.033(5) 0.003(4) -0.006(4) 0.006(4)
C97 0.032(5) 0.044(6) 0.029(5) 0.010(4) -0.002(4) -0.001(4)
C98 0.027(5) 0.045(6) 0.040(6) 0.009(5) 0.000(4) 0.003(4)
C99 0.029(5) 0.065(8) 0.029(5) -0.002(5) 0.003(4) 0.001(5)
C100 0.023(4) 0.031(5) 0.040(5) 0.007(4) -0.005(4) 0.002(4)
C101 0.035(5) 0.039(6) 0.035(5) 0.011(4) -0.001(4) -0.011(4)
C102 0.034(5) 0.047(7) 0.047(6) 0.007(5) 0.002(4) 0.004(5)
C103 0.038(6) 0.059(8) 0.055(7) 0.016(6) -0.007(5) -0.003(5)
C104 0.047(7) 0.047(8) 0.076(9) 0.016(6) -0.006(6) -0.027(5)
C105 0.048(6) 0.052(7) 0.045(6) 0.008(5) 0.006(5) -0.012(5)
C106 0.033(5) 0.032(6) 0.057(7) 0.014(5) -0.007(4) -0.008(4)
C107 0.042(5) 0.038(6) 0.047(6) 0.013(5) -0.001(5) 0.001(5)
C108 0.039(5) 0.045(6) 0.033(5) 0.011(5) -0.015(4) -0.004(4)
C109 0.026(4) 0.042(6) 0.042(6) 0.006(5) 0.002(4) -0.008(4)
C110 0.028(4) 0.035(5) 0.031(5) -0.003(4) 0.001(4) -0.010(4)
C111 0.023(4) 0.032(5) 0.033(5) 0.006(4) 0.005(3) 0.001(4)
C112 0.042(5) 0.032(5) 0.026(5) 0.006(4) 0.007(4) 0.000(4)
C113 0.044(6) 0.051(7) 0.030(5) -0.005(5) 0.007(4) -0.005(5)
C114 0.037(5) 0.037(6) 0.035(5) -0.003(4) 0.007(4) -0.005(4)
C115 0.029(5) 0.038(6) 0.037(5) 0.000(4) -0.002(4) -0.009(4)
C116 0.065(6) 0.026(5) 0.018(4) -0.001(4) 0.004(4) -0.001(5)
C117 0.044(6) 0.034(6) 0.052(6) 0.009(5) 0.008(5) 0.004(5)
C118 0.059(7) 0.041(7) 0.057(7) -0.009(5) 0.004(5) 0.006(5)
C119 0.069(8) 0.040(7) 0.038(6) -0.004(5) -0.005(5) 0.021(6)
C120 0.055(7) 0.034(6) 0.041(6) 0.004(5) -0.001(5) 0.000(5)
Cl6 0.0584(18) 0.107(3) 0.0487(18) -0.0079(18) -0.0054(14) 0.0192(19)
O5 0.087(6) 0.068(6) 0.056(5) -0.009(5) 0.024(5) -0.014(5)
O6 0.058(6) 0.111(9) 0.094(8) 0.041(7) -0.014(5) -0.011(6)
C121 0.088(13) 0.22(3) 0.087(13) -0.015(15) -0.007(10) -0.036(15)
Cl7 0.094(3) 0.121(4) 0.089(3) 0.052(3) -0.028(2) -0.031(3)
Cl8 0.066(2) 0.103(3) 0.115(3) 0.053(3) -0.019(2) -0.012(2)
C122 0.053(7) 0.071(9) 0.066(8) -0.024(7) 0.025(6) -0.031(6)
Cl9 0.071(2) 0.075(2) 0.0607(19) -0.0058(17) 0.0125(15) -0.0063(17)
Cl10 0.090(3) 0.098(3) 0.067(2) 0.001(2) -0.0033(19) 0.003(2)
C123 0.053(8) 0.095(12) 0.105(13) 0.008(10) -0.011(8) 0.001(8)
Cl11 0.074(2) 0.085(3) 0.095(3) -0.015(2) 0.013(2) -0.012(2)
Cl12 0.082(3) 0.082(3) 0.133(4) 0.019(3) -0.023(3) -0.017(2)
C124 0.070(9) 0.109(14) 0.087(11) -0.020(10) 0.000(8) 0.006(9)
Cl13 0.067(2) 0.078(3) 0.078(2) 0.0097(19) -0.0065(17) 0.0013(18)
Cl14 0.183(5) 0.058(3) 0.128(4) 0.019(3) -0.096(4) -0.014(3)

loop_
_atom_type_symbol
_atom_type_description
_atom_type_scat_dispersion_real
_atom_type_scat_dispersion_imag
_atom_type_scat_source
C C 0.0033 0.0016 'International Tables Vol C Tables 4.2.6.8 and 6.1.1.4'
H H 0.0000 0.0000 'International Tables Vol C Tables 4.2.6.8 and 6.1.1.4'
N N 0.0061 0.0033 'International Tables Vol C Tables 4.2.6.8 and 6.1.1.4'
O O 0.0106 0.0060 'International Tables Vol C Tables 4.2.6.8 and 6.1.1.4'
Cl Cl 0.1484 0.1585 'International Tables Vol C Tables 4.2.6.8 and 6.1.1.4'
Co Co 0.3494 0.9721 'International Tables Vol C Tables 4.2.6.8 and 6.1.1.4'

loop_
_geom_angle_atom_site_label_1
_geom_angle_atom_site_label_2
_geom_angle_atom_site_label_3
_geom_angle
_geom_angle_site_symmetry_1
_geom_angle_site_symmetry_3
_geom_angle_publ_flag
N11 Co1 N1 90.1(3) . . ?
N11 Co1 N6 89.1(3) . . ?
N1 Co1 N6 170.2(4) . . ?
N11 Co1 N16 171.5(4) . . ?
N1 Co1 N16 89.9(3) . . ?
N6 Co1 N16 89.4(3) . . ?
N11 Co1 Co2 85.5(3) . . ?
N1 Co1 Co2 84.8(3) . . ?
N6 Co1 Co2 85.3(2) . . ?
N16 Co1 Co2 86.1(2) . . ?
N11 Co1 Cl1 94.0(3) . . ?
N1 Co1 Cl1 94.6(3) . . ?
N6 Co1 Cl1 95.2(3) . . ?
N16 Co1 Cl1 94.5(2) . . ?
Co2 Co1 Cl1 179.20(10) . . ?
N17 Co2 N2 90.7(3) . . ?
N17 Co2 N12 178.2(4) . . ?
N2 Co2 N12 90.2(3) . . ?
N17 Co2 N7 91.0(3) . . ?
N2 Co2 N7 177.1(4) . . ?
N12 Co2 N7 88.1(3) . . ?
N17 Co2 Co3 88.9(2) . . ?
N2 Co2 Co3 87.9(3) . . ?
N12 Co2 Co3 89.6(3) . . ?
N7 Co2 Co3 89.8(2) . . ?
N17 Co2 Co1 90.1(2) . . ?
N2 Co2 Co1 91.9(3) . . ?
N12 Co2 Co1 91.5(3) . . ?
N7 Co2 Co1 90.5(2) . . ?
Co3 Co2 Co1 178.88(7) . . ?
N18 Co3 N3 90.3(3) . . ?
N18 Co3 N13 178.9(4) . . ?
N3 Co3 N13 90.6(3) . . ?
N18 Co3 N8 90.3(3) . . ?
N3 Co3 N8 179.2(4) . . ?
N13 Co3 N8 88.9(3) . . ?
N18 Co3 Co4 88.5(3) . . ?
N3 Co3 Co4 89.3(3) . . ?
N13 Co3 Co4 90.8(3) . . ?
N8 Co3 Co4 90.2(2) . . ?
N18 Co3 Co2 91.2(3) . . ?
N3 Co3 Co2 91.5(3) . . ?
N13 Co3 Co2 89.5(3) . . ?
N8 Co3 Co2 89.1(2) . . ?
Co4 Co3 Co2 179.19(8) . . ?
N19 Co4 N4 89.9(3) . . ?
N19 Co4 N14 178.0(4) . . ?
N4 Co4 N14 90.4(3) . . ?
N19 Co4 N9 89.6(3) . . ?
N4 Co4 N9 178.1(4) . . ?
N14 Co4 N9 90.0(3) . . ?
N19 Co4 Co3 89.5(3) . . ?
N4 Co4 Co3 90.1(3) . . ?
N14 Co4 Co3 88.5(2) . . ?
N9 Co4 Co3 88.0(2) . . ?
N19 Co4 Co5 90.9(3) . . ?
N4 Co4 Co5 91.8(3) . . ?
N14 Co4 Co5 91.1(2) . . ?
N9 Co4 Co5 90.1(2) . . ?
Co3 Co4 Co5 178.04(8) . . ?
N20 Co5 N10 88.9(3) . . ?
N20 Co5 N5 89.7(3) . . ?
N10 Co5 N5 171.7(4) . . ?
N20 Co5 N15 170.3(4) . . ?
N10 Co5 N15 89.2(3) . . ?
N5 Co5 N15 90.8(3) . . ?
N20 Co5 Co4 85.7(2) . . ?
N10 Co5 Co4 87.0(3) . . ?
N5 Co5 Co4 84.7(3) . . ?
N15 Co5 Co4 84.7(3) . . ?
N20 Co5 Cl2 95.2(3) . . ?
N10 Co5 Cl2 93.7(3) . . ?
N5 Co5 Cl2 94.6(3) . . ?
N15 Co5 Cl2 94.4(3) . . ?
Co4 Co5 Cl2 178.87(9) . . ?
C1 N1 C5 118.0(8) . . ?
C1 N1 Co1 120.7(7) . . ?
C5 N1 Co1 121.0(6) . . ?
C5 N2 C6 123.9(8) . . ?
C5 N2 Co2 115.7(7) . . ?
C6 N2 Co2 119.8(6) . . ?
C6 N3 C10 121.9(8) . . ?
C6 N3 Co3 118.0(6) . . ?
C10 N3 Co3 120.1(7) . . ?
C11 N4 C10 125.7(9) . . ?
C11 N4 Co4 116.8(7) . . ?
C10 N4 Co4 117.3(7) . . ?
C15 N5 C11 118.9(9) . . ?
C15 N5 Co5 119.6(7) . . ?
C11 N5 Co5 121.5(7) . . ?
C20 N6 C16 119.2(9) . . ?
C20 N6 Co1 121.4(7) . . ?
C16 N6 Co1 119.0(8) . . ?
C20 N7 C21 124.9(8) . . ?
C20 N7 Co2 115.2(6) . . ?
C21 N7 Co2 119.2(6) . . ?
C21 N8 C25 121.3(8) . . ?
C21 N8 Co3 120.1(7) . . ?
C25 N8 Co3 118.5(6) . . ?
C26 N9 C25 123.9(8) . . ?
C26 N9 Co4 117.0(6) . . ?
C25 N9 Co4 119.1(6) . . ?
C30 N10 C26 119.1(8) . . ?
C30 N10 Co5 122.1(7) . . ?
C26 N10 Co5 118.7(6) . . ?
C31 N11 C35 118.3(9) . . ?
C31 N11 Co1 120.9(7) . . ?
C35 N11 Co1 120.8(7) . . ?
C36 N12 C35 124.4(8) . . ?
C36 N12 Co2 118.0(6) . . ?
C35 N12 Co2 117.6(7) . . ?
C40 N13 C36 122.3(8) . . ?
C40 N13 Co3 117.5(6) . . ?
C36 N13 Co3 120.0(6) . . ?
C40 N14 C41 123.0(7) . . ?
C40 N14 Co4 120.0(6) . . ?
C41 N14 Co4 115.7(6) . . ?
C41 N15 C45 117.9(7) . . ?
C41 N15 Co5 121.6(6) . . ?
C45 N15 Co5 120.0(6) . . ?
C46 N16 C50 120.0(9) . . ?
C46 N16 Co1 120.2(7) . . ?
C50 N16 Co1 119.5(7) . . ?
C50 N17 C51 122.0(8) . . ?
C50 N17 Co2 117.7(6) . . ?
C51 N17 Co2 119.7(6) . . ?
C55 N18 C51 120.2(8) . . ?
C55 N18 Co3 121.2(7) . . ?
C51 N18 Co3 118.6(6) . . ?
C55 N19 C56 124.7(8) . . ?
C55 N19 Co4 118.2(6) . . ?
C56 N19 Co4 117.1(6) . . ?
C60 N20 C56 118.3(8) . . ?
C60 N20 Co5 120.8(7) . . ?
C56 N20 Co5 120.8(6) . . ?
N1 C1 C2 123.3(10) . . ?
C3 C2 C1 117.9(10) . . ?
C2 C3 C4 123.2(10) . . ?
C3 C4 C5 117.6(11) . . ?
N2 C5 N1 115.6(8) . . ?
N2 C5 C4 124.2(10) . . ?
N1 C5 C4 119.9(9) . . ?
N3 C6 N2 116.0(8) . . ?
N3 C6 C7 120.2(9) . . ?
N2 C6 C7 123.6(10) . . ?
C8 C7 C6 118.5(10) . . ?
C7 C8 C9 121.1(10) . . ?
C10 C9 C8 117.2(10) . . ?
N3 C10 N4 115.6(9) . . ?
N3 C10 C9 120.5(10) . . ?
N4 C10 C9 123.8(10) . . ?
N5 C11 C12 119.7(10) . . ?
N5 C11 N4 114.7(9) . . ?
C12 C11 N4 125.4(10) . . ?
C13 C12 C11 121.4(12) . . ?
C12 C13 C14 119.6(11) . . ?
C15 C14 C13 117.2(11) . . ?
N5 C15 C14 123.2(11) . . ?
N6 C16 C17 122.2(11) . . ?
C18 C17 C16 118.9(11) . . ?
C19 C18 C17 119.3(11) . . ?
C18 C19 C20 119.1(11) . . ?
N6 C20 N7 116.2(9) . . ?
N6 C20 C19 121.3(10) . . ?
N7 C20 C19 122.4(10) . . ?
N8 C21 N7 114.8(8) . . ?
N8 C21 C22 119.9(9) . . ?
N7 C21 C22 125.3(9) . . ?
C23 C22 C21 119.1(10) . . ?
C22 C23 C24 122.4(10) . . ?
C23 C24 C25 117.0(9) . . ?
N8 C25 N9 114.8(8) . . ?
N8 C25 C24 120.3(9) . . ?
N9 C25 C24 124.9(9) . . ?
N9 C26 C27 124.4(10) . . ?
N9 C26 N10 116.2(8) . . ?
C27 C26 N10 119.2(9) . . ?
C26 C27 C28 121.1(10) . . ?
C27 C28 C29 118.1(11) . . ?
C30 C29 C28 119.0(10) . . ?
N10 C30 C29 123.4(10) . . ?
N11 C31 C32 124.8(10) . . ?
C31 C32 C33 115.7(11) . . ?
C34 C33 C32 122.0(11) . . ?
C33 C34 C35 120.1(11) . . ?
N12 C35 N11 114.8(9) . . ?
N12 C35 C34 126.4(10) . . ?
N11 C35 C34 118.8(10) . . ?
N13 C36 N12 115.0(8) . . ?
N13 C36 C37 119.8(9) . . ?
N12 C36 C37 125.1(9) . . ?
C38 C37 C36 119.6(10) . . ?
C37 C38 C39 120.9(9) . . ?
C38 C39 C40 119.4(9) . . ?
N13 C40 N14 116.3(7) . . ?
N13 C40 C39 117.7(9) . . ?
N14 C40 C39 126.0(8) . . ?
N15 C41 N14 114.1(7) . . ?
N15 C41 C42 120.4(9) . . ?
N14 C41 C42 125.4(9) . . ?
C43 C42 C41 120.6(10) . . ?
C42 C43 C44 120.3(9) . . ?
C45 C44 C43 117.8(10) . . ?
C44 C45 N15 122.9(10) . . ?
N16 C46 C47 121.9(10) . . ?
C46 C47 C48 119.3(10) . . ?
C49 C48 C47 118.7(10) . . ?
C48 C49 C50 120.7(10) . . ?
N16 C50 N17 115.1(9) . . ?
N16 C50 C49 119.2(10) . . ?
N17 C50 C49 125.6(10) . . ?
N18 C51 C52 121.5(9) . . ?
N18 C51 N17 114.8(8) . . ?
C52 C51 N17 123.7(9) . . ?
C53 C52 C51 117.8(10) . . ?
C52 C53 C54 121.5(9) . . ?
C53 C54 C55 118.4(10) . . ?
N18 C55 N19 114.2(8) . . ?
N18 C55 C54 120.2(9) . . ?
N19 C55 C54 125.5(9) . . ?
N20 C56 N19 115.0(8) . . ?
N20 C56 C57 121.0(9) . . ?
N19 C56 C57 124.0(9) . . ?
C58 C57 C56 119.4(10) . . ?
C57 C58 C59 118.8(9) . . ?
C60 C59 C58 120.0(10) . . ?
C59 C60 N20 122.4(11) . . ?
O3' Cl5 O4 129.4(14) . . ?
O3' Cl5 O3 31.4(9) . . ?
O4 Cl5 O3 116.0(13) . . ?
O3' Cl5 O1 111.8(10) . . ?
O4 Cl5 O1 117.9(11) . . ?
O3 Cl5 O1 110.2(8) . . ?
O3' Cl5 O2 92.9(12) . . ?
O4 Cl5 O2 82.3(13) . . ?
O3 Cl5 O2 121.6(11) . . ?
O1 Cl5 O2 106.6(9) . . ?
O3' Cl5 O4' 126.1(15) . . ?
O4 Cl5 O4' 29.0(14) . . ?
O3 Cl5 O4' 100.0(14) . . ?
O1 Cl5 O4' 106.3(12) . . ?
O2 Cl5 O4' 111.3(14) . . ?
N21 Co6 N31 88.3(3) . . ?
N21 Co6 N26 170.4(4) . . ?
N31 Co6 N26 90.3(3) . . ?
N21 Co6 N36 90.9(3) . . ?
N31 Co6 N36 170.2(4) . . ?
N26 Co6 N36 88.9(3) . . ?
N21 Co6 Co7 85.8(2) . . ?
N31 Co6 Co7 84.8(3) . . ?
N26 Co6 Co7 84.6(3) . . ?
N36 Co6 Co7 85.3(3) . . ?
N21 Co6 Cl3 94.3(2) . . ?
N31 Co6 Cl3 94.9(3) . . ?
N26 Co6 Cl3 95.3(3) . . ?
N36 Co6 Cl3 94.9(3) . . ?
Co7 Co6 Cl3 179.72(10) . . ?
N27 Co7 N22 178.1(4) . . ?
N27 Co7 N32 90.0(4) . . ?
N22 Co7 N32 89.0(4) . . ?
N27 Co7 N37 90.5(3) . . ?
N22 Co7 N37 90.4(4) . . ?
N32 Co7 N37 177.8(4) . . ?
N27 Co7 Co8 89.4(3) . . ?
N22 Co7 Co8 89.0(3) . . ?
N32 Co7 Co8 89.2(3) . . ?
N37 Co7 Co8 88.8(3) . . ?
N27 Co7 Co6 91.0(3) . . ?
N22 Co7 Co6 90.6(3) . . ?
N32 Co7 Co6 91.6(3) . . ?
N37 Co7 Co6 90.5(3) . . ?
Co8 Co7 Co6 179.15(8) . . ?
N38 Co8 N23 90.6(3) . . ?
N38 Co8 N28 89.2(3) . . ?
N23 Co8 N28 179.5(4) . . ?
N38 Co8 N33 178.8(4) . . ?
N23 Co8 N33 90.3(3) . . ?
N28 Co8 N33 89.9(3) . . ?
N38 Co8 Co7 90.8(3) . . ?
N23 Co8 Co7 90.0(3) . . ?
N28 Co8 Co7 89.6(3) . . ?
N33 Co8 Co7 89.9(3) . . ?
N38 Co8 Co9 89.0(3) . . ?
N23 Co8 Co9 90.1(2) . . ?
N28 Co8 Co9 90.3(3) . . ?
N33 Co8 Co9 90.3(3) . . ?
Co7 Co8 Co9 179.73(9) . . ?
N34 Co9 N24 90.3(4) . . ?
N34 Co9 N39 178.3(4) . . ?
N24 Co9 N39 89.8(4) . . ?
N34 Co9 N29 90.0(4) . . ?
N24 Co9 N29 178.0(4) . . ?
N39 Co9 N29 89.8(4) . . ?
N34 Co9 Co8 88.8(3) . . ?
N24 Co9 Co8 88.9(3) . . ?
N39 Co9 Co8 89.5(3) . . ?
N29 Co9 Co8 89.1(3) . . ?
N34 Co9 Co10 90.9(3) . . ?
N24 Co9 Co10 90.9(3) . . ?
N39 Co9 Co10 90.9(3) . . ?
N29 Co9 Co10 91.0(3) . . ?
Co8 Co9 Co10 179.65(9) . . ?
N40 Co10 N35 169.2(4) . . ?
N40 Co10 N30 88.9(4) . . ?
N35 Co10 N30 89.1(4) . . ?
N40 Co10 N25 91.6(4) . . ?
N35 Co10 N25 88.7(4) . . ?
N30 Co10 N25 170.7(4) . . ?
N40 Co10 Co9 85.0(3) . . ?
N35 Co10 Co9 84.3(3) . . ?
N30 Co10 Co9 85.4(2) . . ?
N25 Co10 Co9 85.4(3) . . ?
N40 Co10 Cl4 94.2(3) . . ?
N35 Co10 Cl4 96.5(3) . . ?
N30 Co10 Cl4 94.3(3) . . ?
N25 Co10 Cl4 94.9(3) . . ?
Co9 Co10 Cl4 179.20(12) . . ?
C61 N21 C65 117.6(8) . . ?
C61 N21 Co6 121.8(7) . . ?
C65 N21 Co6 119.9(6) . . ?
C65 N22 C66 123.6(8) . . ?
C65 N22 Co7 116.1(6) . . ?
C66 N22 Co7 119.7(7) . . ?
C70 N23 C66 120.8(8) . . ?
C70 N23 Co8 119.8(7) . . ?
C66 N23 Co8 119.2(7) . . ?
C71 N24 C70 124.1(9) . . ?
C71 N24 Co9 117.1(8) . . ?
C70 N24 Co9 118.8(7) . . ?
C71 N25 C75 119.0(11) . . ?
C71 N25 Co10 119.8(8) . . ?
C75 N25 Co10 121.1(9) . . ?
C80 N26 C76 117.7(9) . . ?
C80 N26 Co6 121.9(7) . . ?
C76 N26 Co6 120.0(8) . . ?
C81 N27 C80 123.3(8) . . ?
C81 N27 Co7 119.9(6) . . ?
C80 N27 Co7 116.0(6) . . ?
C81 N28 C85 122.3(8) . . ?
C81 N28 Co8 119.7(7) . . ?
C85 N28 Co8 117.9(7) . . ?
C86 N29 C85 126.1(9) . . ?
C86 N29 Co9 115.7(7) . . ?
C85 N29 Co9 117.8(7) . . ?
C90 N30 C86 117.1(10) . . ?
C90 N30 Co10 123.3(8) . . ?
C86 N30 Co10 119.5(7) . . ?
C95 N31 C91 118.0(9) . . ?
C95 N31 Co6 121.7(7) . . ?
C91 N31 Co6 120.2(7) . . ?
C96 N32 C95 123.3(9) . . ?
C96 N32 Co7 119.7(7) . . ?
C95 N32 Co7 116.9(7) . . ?
C96 N33 C100 121.1(9) . . ?
C96 N33 Co8 120.8(7) . . ?
C100 N33 Co8 118.1(7) . . ?
C101 N34 C100 123.9(9) . . ?
C101 N34 Co9 116.4(8) . . ?
C100 N34 Co9 119.5(6) . . ?
C101 N35 C105 119.4(10) . . ?
C101 N35 Co10 121.5(7) . . ?
C105 N35 Co10 119.0(8) . . ?
C110 N36 C106 117.8(9) . . ?
C110 N36 Co6 121.6(7) . . ?
C106 N36 Co6 120.6(8) . . ?
C110 N37 C111 123.9(8) . . ?
C110 N37 Co7 117.2(7) . . ?
C111 N37 Co7 118.7(6) . . ?
C115 N38 C111 120.6(8) . . ?
C115 N38 Co8 120.5(7) . . ?
C111 N38 Co8 118.9(7) . . ?
C116 N39 C115 125.0(9) . . ?
C116 N39 Co9 114.7(7) . . ?
C115 N39 Co9 119.1(7) . . ?
C120 N40 C116 117.6(10) . . ?
C120 N40 Co10 120.9(8) . . ?
C116 N40 Co10 120.9(7) . . ?
N21 C61 C62 125.4(10) . . ?
C61 C62 C63 118.0(10) . . ?
C64 C63 C62 117.5(10) . . ?
C63 C64 C65 122.6(11) . . ?
N22 C65 N21 115.6(8) . . ?
N22 C65 C64 125.6(9) . . ?
N21 C65 C64 118.7(9) . . ?
N23 C66 N22 114.4(8) . . ?
N23 C66 C67 119.9(9) . . ?
N22 C66 C67 125.6(9) . . ?
C68 C67 C66 118.7(10) . . ?
C67 C68 C69 121.1(10) . . ?
C70 C69 C68 118.2(10) . . ?
N23 C70 C69 121.2(10) . . ?
N23 C70 N24 113.7(8) . . ?
C69 C70 N24 125.1(10) . . ?
N25 C71 N24 115.8(10) . . ?
N25 C71 C72 118.8(11) . . ?
N24 C71 C72 125.0(11) . . ?
C73 C72 C71 121.5(12) . . ?
C72 C73 C74 117.9(12) . . ?
C75 C74 C73 119.9(12) . . ?
C74 C75 N25 123.0(14) . . ?
N26 C76 C77 123.5(11) . . ?
C78 C77 C76 118.8(10) . . ?
C77 C78 C79 119.1(10) . . ?
C78 C79 C80 119.5(11) . . ?
N26 C80 N27 114.4(8) . . ?
N26 C80 C79 121.3(9) . . ?
N27 C80 C79 123.9(10) . . ?
N28 C81 N27 114.4(8) . . ?
N28 C81 C82 119.5(10) . . ?
N27 C81 C82 126.0(10) . . ?
C83 C82 C81 118.5(10) . . ?
C84 C83 C82 121.2(10) . . ?
C85 C84 C83 118.1(11) . . ?
N29 C85 N28 116.4(8) . . ?
N29 C85 C84 123.3(10) . . ?
N28 C85 C84 120.2(10) . . ?
N29 C86 N30 115.6(10) . . ?
N29 C86 C87 123.8(10) . . ?
N30 C86 C87 120.5(10) . . ?
C88 C87 C86 118.7(12) . . ?
C89 C88 C87 120.4(12) . . ?
C88 C89 C90 119.9(11) . . ?
N30 C90 C89 123.3(12) . . ?
N31 C91 C92 123.1(11) . . ?
C93 C92 C91 117.9(10) . . ?
C94 C93 C92 121.4(11) . . ?
C93 C94 C95 119.1(11) . . ?
N31 C95 N32 114.5(9) . . ?
N31 C95 C94 120.3(9) . . ?
N32 C95 C94 125.0(10) . . ?
N33 C96 C97 120.6(9) . . ?
N33 C96 N32 112.9(9) . . ?
C97 C96 N32 126.4(10) . . ?
C96 C97 C98 119.5(11) . . ?
C99 C98 C97 119.9(10) . . ?
C98 C99 C100 120.3(11) . . ?
N33 C100 N34 115.2(9) . . ?
N33 C100 C99 118.2(10) . . ?
N34 C100 C99 126.3(10) . . ?
N35 C101 N34 114.8(10) . . ?
N35 C101 C102 119.9(10) . . ?
N34 C101 C102 124.6(11) . . ?
C103 C102 C101 118.3(12) . . ?
C104 C103 C102 121.5(12) . . ?
C105 C104 C103 119.1(11) . . ?
C104 C105 N35 121.7(12) . . ?
C107 C106 N36 123.6(11) . . ?
C106 C107 C108 119.1(10) . . ?
C107 C108 C109 117.4(10) . . ?
C110 C109 C108 120.5(11) . . ?
N36 C110 N37 114.6(9) . . ?
N36 C110 C109 121.4(10) . . ?
N37 C110 C109 123.6(10) . . ?
N38 C111 N37 114.6(8) . . ?
N38 C111 C112 119.9(9) . . ?
N37 C111 C112 125.3(9) . . ?
C113 C112 C111 118.3(10) . . ?
C114 C113 C112 122.4(10) . . ?
C113 C114 C115 118.5(10) . . ?
N38 C115 N39 114.7(9) . . ?
N38 C115 C114 120.1(10) . . ?
N39 C115 C114 125.1(10) . . ?
N39 C116 N40 114.2(10) . . ?
N39 C116 C117 123.0(10) . . ?
N40 C116 C117 122.4(10) . . ?
C116 C117 C118 118.2(11) . . ?
C119 C118 C117 118.7(12) . . ?
C120 C119 C118 120.2(11) . . ?
N40 C120 C119 122.8(11) . . ?
O8' Cl6 O7 55.9(15) . . ?
O8' Cl6 O6 124.8(14) . . ?
O7 Cl6 O6 120.5(12) . . ?
O8' Cl6 O5 118.4(13) . . ?
O7 Cl6 O5 113.4(11) . . ?
O6 Cl6 O5 112.1(8) . . ?
O8' Cl6 O8 50.6(14) . . ?
O7 Cl6 O8 106.4(15) . . ?
O6 Cl6 O8 99.0(11) . . ?
O5 Cl6 O8 102.3(10) . . ?
O8' Cl6 O7' 96.4(16) . . ?
O7 Cl6 O7' 40.6(13) . . ?
O6 Cl6 O7' 97.3(12) . . ?
O5 Cl6 O7' 98.1(12) . . ?
O8 Cl6 O7' 146.6(14) . . ?
Cl8 C121 Cl7 115.7(14) . . ?
Cl10 C122 Cl9 113.9(7) . . ?
Cl12 C123 Cl11 112.4(10) . . ?
Cl14 C124 Cl13 110.6(9) . . ?
Cl16 C125 Cl15 115.0(14) . . ?
Cl18 C126 Cl17 102.9(8) . . ?
C126 Cl17 Cl18 38.4(5) . . ?
C126 Cl18 Cl17 38.7(5) . . ?
Cl20 C127 Cl19 112.3(18) . . ?

loop_
_geom_bond_atom_site_label_1
_geom_bond_atom_site_label_2
_geom_bond_distance
_geom_bond_site_symmetry_2
_geom_bond_publ_flag
Co1 N11 1.977(8) . ?
Co1 N1 1.984(8) . ?
Co1 N6 1.995(8) . ?
Co1 N16 1.998(8) . ?
Co1 Co2 2.2996(19) . ?
Co1 Cl1 2.416(3) . ?
Co2 N17 1.877(7) . ?
Co2 N2 1.905(8) . ?
Co2 N12 1.911(8) . ?
Co2 N7 1.911(7) . ?
Co2 Co3 2.2460(18) . ?
Co3 N18 1.915(7) . ?
Co3 N3 1.924(8) . ?
Co3 N13 1.924(7) . ?
Co3 N8 1.942(7) . ?
Co3 Co4 2.2439(18) . ?
Co4 N19 1.894(7) . ?
Co4 N4 1.902(8) . ?
Co4 N14 1.898(7) . ?
Co4 N9 1.909(8) . ?
Co4 Co5 2.2852(19) . ?
Co5 N20 1.976(8) . ?
Co5 N10 1.976(8) . ?
Co5 N5 1.995(9) . ?
Co5 N15 2.001(7) . ?
Co5 Cl2 2.408(3) . ?
N1 C1 1.362(12) . ?
N1 C5 1.385(13) . ?
N2 C5 1.365(12) . ?
N2 C6 1.382(13) . ?
N3 C6 1.346(13) . ?
N3 C10 1.348(13) . ?
N4 C11 1.380(13) . ?
N4 C10 1.396(13) . ?
N5 C15 1.361(12) . ?
N5 C11 1.363(14) . ?
N6 C20 1.314(14) . ?
N6 C16 1.361(13) . ?
N7 C20 1.373(12) . ?
N7 C21 1.388(12) . ?
N8 C21 1.352(12) . ?
N8 C25 1.357(13) . ?
N9 C26 1.367(12) . ?
N9 C25 1.369(12) . ?
N10 C30 1.335(13) . ?
N10 C26 1.384(13) . ?
N11 C31 1.323(13) . ?
N11 C35 1.402(14) . ?
N12 C36 1.372(13) . ?
N12 C35 1.368(13) . ?
N13 C40 1.365(12) . ?
N13 C36 1.365(12) . ?
N14 C40 1.364(12) . ?
N14 C41 1.392(12) . ?
N15 C41 1.348(12) . ?
N15 C45 1.386(13) . ?
N16 C46 1.360(13) . ?
N16 C50 1.361(13) . ?
N17 C50 1.371(13) . ?
N17 C51 1.413(12) . ?
N18 C55 1.344(13) . ?
N18 C51 1.362(13) . ?
N19 C55 1.374(13) . ?
N19 C56 1.381(12) . ?
N20 C60 1.357(13) . ?
N20 C56 1.359(13) . ?
C1 C2 1.379(15) . ?
C2 C3 1.345(17) . ?
C3 C4 1.368(16) . ?
C4 C5 1.433(14) . ?
C6 C7 1.407(14) . ?
C7 C8 1.374(16) . ?
C8 C9 1.410(16) . ?
C9 C10 1.412(14) . ?
C11 C12 1.392(16) . ?
C12 C13 1.340(15) . ?
C13 C14 1.424(17) . ?
C14 C15 1.367(16) . ?
C16 C17 1.391(17) . ?
C17 C18 1.390(18) . ?
C18 C19 1.359(16) . ?
C19 C20 1.444(14) . ?
C21 C22 1.383(14) . ?
C22 C23 1.361(15) . ?
C23 C24 1.373(14) . ?
C24 C25 1.410(14) . ?
C26 C27 1.391(14) . ?
C27 C28 1.377(15) . ?
C28 C29 1.407(17) . ?
C29 C30 1.358(16) . ?
C31 C32 1.400(16) . ?
C32 C33 1.396(17) . ?
C33 C34 1.336(17) . ?
C34 C35 1.417(15) . ?
C36 C37 1.393(13) . ?
C37 C38 1.364(15) . ?
C38 C39 1.383(15) . ?
C39 C40 1.429(12) . ?
C41 C42 1.414(13) . ?
C42 C43 1.318(15) . ?
C43 C44 1.414(15) . ?
C44 C45 1.353(15) . ?
C46 C47 1.367(15) . ?
C47 C48 1.392(16) . ?
C48 C49 1.383(15) . ?
C49 C50 1.401(15) . ?
C51 C52 1.397(13) . ?
C52 C53 1.369(15) . ?
C53 C54 1.376(16) . ?
C54 C55 1.413(13) . ?
C56 C57 1.417(13) . ?
C57 C58 1.355(14) . ?
C58 C59 1.408(16) . ?
C59 C60 1.349(15) . ?
Cl5 O3' 1.397(10) . ?
Cl5 O4 1.399(10) . ?
Cl5 O3 1.417(10) . ?
Cl5 O1 1.415(7) . ?
Cl5 O2 1.409(10) . ?
Cl5 O4' 1.415(10) . ?
Co6 N21 1.977(8) . ?
Co6 N31 1.993(8) . ?
Co6 N26 1.991(8) . ?
Co6 N36 1.995(9) . ?
Co6 Co7 2.2912(19) . ?
Co6 Cl3 2.437(3) . ?
Co7 N27 1.890(7) . ?
Co7 N22 1.900(7) . ?
Co7 N32 1.906(8) . ?
Co7 N37 1.904(8) . ?
Co7 Co8 2.2291(19) . ?
Co8 N38 1.909(8) . ?
Co8 N23 1.914(8) . ?
Co8 N28 1.930(8) . ?
Co8 N33 1.923(8) . ?
Co8 Co9 2.2420(19) . ?
Co9 N34 1.884(8) . ?
Co9 N24 1.885(9) . ?
Co9 N39 1.900(9) . ?
Co9 N29 1.910(9) . ?
Co9 Co10 2.286(2) . ?
Co10 N40 1.961(10) . ?
Co10 N35 1.972(10) . ?
Co10 N30 1.973(9) . ?
Co10 N25 1.997(10) . ?
Co10 Cl4 2.419(3) . ?
N21 C61 1.342(13) . ?
N21 C65 1.380(13) . ?
N22 C65 1.357(13) . ?
N22 C66 1.374(13) . ?
N23 C70 1.365(13) . ?
N23 C66 1.366(12) . ?
N24 C71 1.376(15) . ?
N24 C70 1.400(14) . ?
N25 C71 1.351(15) . ?
N25 C75 1.360(15) . ?
N26 C80 1.337(14) . ?
N26 C76 1.346(14) . ?
N27 C81 1.378(13) . ?
N27 C80 1.393(13) . ?
N28 C81 1.349(13) . ?
N28 C85 1.372(13) . ?
N29 C86 1.346(13) . ?
N29 C85 1.367(13) . ?
N30 C90 1.344(14) . ?
N30 C86 1.407(14) . ?
N31 C95 1.360(14) . ?
N31 C91 1.364(13) . ?
N32 C96 1.392(13) . ?
N32 C95 1.389(13) . ?
N33 C96 1.362(13) . ?
N33 C100 1.371(12) . ?
N34 C101 1.367(13) . ?
N34 C100 1.374(14) . ?
N35 C101 1.344(15) . ?
N35 C105 1.404(15) . ?
N36 C110 1.338(13) . ?
N36 C106 1.370(13) . ?
N37 C110 1.380(13) . ?
N37 C111 1.389(13) . ?
N38 C115 1.359(14) . ?
N38 C111 1.369(13) . ?
N39 C116 1.368(14) . ?
N39 C115 1.358(13) . ?
N40 C120 1.368(14) . ?
N40 C116 1.395(14) . ?
C61 C62 1.351(15) . ?
C62 C63 1.408(16) . ?
C63 C64 1.363(16) . ?
C64 C65 1.398(14) . ?
C66 C67 1.410(14) . ?
C67 C68 1.375(15) . ?
C68 C69 1.408(16) . ?
C69 C70 1.378(14) . ?
C71 C72 1.424(17) . ?
C72 C73 1.350(17) . ?
C73 C74 1.396(18) . ?
C74 C75 1.343(19) . ?
C76 C77 1.366(15) . ?
C77 C78 1.369(16) . ?
C78 C79 1.368(15) . ?
C79 C80 1.402(14) . ?
C81 C82 1.403(13) . ?
C82 C83 1.401(16) . ?
C83 C84 1.393(16) . ?
C84 C85 1.389(14) . ?
C86 C87 1.422(16) . ?
C87 C88 1.378(16) . ?
C88 C89 1.355(19) . ?
C89 C90 1.384(17) . ?
C91 C92 1.381(16) . ?
C92 C93 1.372(18) . ?
C93 C94 1.348(15) . ?
C94 C95 1.428(15) . ?
C96 C97 1.382(14) . ?
C97 C98 1.393(15) . ?
C98 C99 1.360(16) . ?
C99 C100 1.426(14) . ?
C101 C102 1.411(15) . ?
C102 C103 1.397(17) . ?
C103 C104 1.349(19) . ?
C104 C105 1.353(18) . ?
C106 C107 1.361(16) . ?
C107 C108 1.386(16) . ?
C108 C109 1.408(15) . ?
C109 C110 1.381(15) . ?
C111 C112 1.422(13) . ?
C112 C113 1.368(16) . ?
C113 C114 1.355(16) . ?
C114 C115 1.425(15) . ?
C116 C117 1.420(16) . ?
C117 C118 1.420(17) . ?
C118 C119 1.410(18) . ?
C119 C120 1.389(17) . ?
Cl6 O8' 1.372(11) . ?
Cl6 O7 1.390(10) . ?
Cl6 O6 1.403(8) . ?
Cl6 O5 1.418(8) . ?
Cl6 O8 1.433(10) . ?
Cl6 O7' 1.437(11) . ?
C121 Cl8 1.66(3) . ?
C121 Cl7 1.74(2) . ?
C122 Cl10 1.734(16) . ?
C122 Cl9 1.731(15) . ?
C123 Cl12 1.746(19) . ?
C123 Cl11 1.786(18) . ?
C124 Cl14 1.712(17) . ?
C124 Cl13 1.793(17) . ?
C125 Cl16 1.752(11) . ?
C125 Cl15 1.761(11) . ?
C126 Cl18 1.696(13) . ?
C126 Cl17 1.709(12) . ?
Cl17 Cl18 2.663(11) . ?
C127 Cl20 1.672(11) . ?
C127 Cl19 1.682(11) . ?
